data_4509177
loop_
_publ_author_name
'Clegg, William'
'Russo, Luca'

_publ_section_title
;
 Synthesis and Structures of Alkali Metal Complexes of Isophthalic Acid:
 The Interplay of Organic Supramolecular Interactions and Flexible Metal
 Coordination As Structure-Directing Factors
;
_journal_issue 2
_journal_name_full 'Crystal Growth &amp; Design'
_journal_page_first 1158
_journal_paper_doi 10.1021/cg800991t
_journal_volume 9
_journal_year 2009
_chemical_formula_moiety 'Cs +, C8 H5 O4 -, C8 H6 O4'
_chemical_formula_sum 'C16 H11 Cs O8'
_chemical_formula_weight 464.16
_chemical_name_systematic
;
 ?
;
_space_group_IT_number 2
_symmetry_cell_setting triclinic
_symmetry_space_group_name_Hall '-P 1'
_symmetry_space_group_name_H-M 'P -1'
_atom_sites_solution_hydrogens mixed
_atom_sites_solution_primary direct
_atom_sites_solution_secondary difmap
_audit_creation_method SHELXL-97
_cell_angle_alpha 96.312(2)
_cell_angle_beta 95.092(2)
_cell_angle_gamma 93.743(2)
_cell_formula_units_Z 1
_cell_length_a 3.8753(5)
_cell_length_b 5.9053(8)
_cell_length_c 17.105(2)
_cell_measurement_reflns_used 2934
_cell_measurement_temperature 160(2)
_cell_measurement_theta_max 28.4
_cell_measurement_theta_min 2.4
_cell_volume 386.42(9)
_computing_cell_refinement 'Bruker SAINT'
_computing_data_collection 'Bruker SMART'
_computing_data_reduction 'Bruker SAINT'
_computing_molecular_graphics 'Bruker SHELXTL'
_computing_publication_material 'Bruker SHELXTL and local programs'
_computing_structure_refinement 'Bruker SHELXTL'
_computing_structure_solution 'Bruker SHELXTL'
_diffrn_ambient_temperature 160(2)
_diffrn_measured_fraction_theta_full 0.896
_diffrn_measured_fraction_theta_max 0.896
_diffrn_measurement_device_type 'Bruker SMART 1K CCD diffractometer'
_diffrn_measurement_method 'thin-slice \w scans'
_diffrn_radiation_monochromator graphite
_diffrn_radiation_source 'sealed tube'
_diffrn_radiation_type MoK\a
_diffrn_radiation_wavelength 0.71073
_diffrn_reflns_av_R_equivalents 0.0348
_diffrn_reflns_av_sigmaI/netI 0.0598
_diffrn_reflns_limit_h_max 5
_diffrn_reflns_limit_h_min -5
_diffrn_reflns_limit_k_max 7
_diffrn_reflns_limit_k_min -7
_diffrn_reflns_limit_l_max 21
_diffrn_reflns_limit_l_min -22
_diffrn_reflns_number 3437
_diffrn_reflns_theta_full 28.76
_diffrn_reflns_theta_max 28.76
_diffrn_reflns_theta_min 2.41
_diffrn_standards_number 0
_exptl_absorpt_coefficient_mu 2.441
_exptl_absorpt_correction_T_max 0.98
_exptl_absorpt_correction_T_min 0.44
_exptl_absorpt_correction_type multi-scan
_exptl_absorpt_process_details SADABS
_exptl_crystal_colour colourless
_exptl_crystal_density_diffrn 1.995
_exptl_crystal_density_method 'not measured'
_exptl_crystal_description plate
_exptl_crystal_F_000 226
_exptl_crystal_size_max 0.40
_exptl_crystal_size_mid 0.40
_exptl_crystal_size_min 0.01
_refine_diff_density_max 1.723
_refine_diff_density_min -2.194
_refine_diff_density_rms 0.194
_refine_ls_extinction_method none
_refine_ls_goodness_of_fit_ref 1.058
_refine_ls_hydrogen_treatment mixed
_refine_ls_matrix_type full
_refine_ls_number_parameters 121
_refine_ls_number_reflns 1792
_refine_ls_number_restraints 2
_refine_ls_restrained_S_all 1.058
_refine_ls_R_factor_all 0.0489
_refine_ls_R_factor_gt 0.0438
_refine_ls_shift/su_max 0.013
_refine_ls_shift/su_mean 0.000
_refine_ls_structure_factor_coef Fsqd
_refine_ls_weighting_details 'calc w=1/[\s^2^(Fo^2^)+(0.0646P)^2^+0.0000P] where P=(Fo^2^+2Fc^2^)/3'
_refine_ls_weighting_scheme calc
_refine_ls_wR_factor_gt 0.1004
_refine_ls_wR_factor_ref 0.1033
_reflns_number_gt 1701
_reflns_number_total 1792
_reflns_threshold_expression I>2\s(I)
_cod_data_source_file cg800991tsup1.cif
_cod_data_source_block lr4_compound4
_cod_database_code 4509177

loop_
_symmetry_equiv_pos_as_xyz
'x, y, z'
'-x, -y, -z'

loop_
_atom_site_label
_atom_site_type_symbol
_atom_site_fract_x
_atom_site_fract_y
_atom_site_fract_z
_atom_site_U_iso_or_equiv
_atom_site_adp_type
_atom_site_occupancy
_atom_site_symmetry_multiplicity
_atom_site_calc_flag
_atom_site_refinement_flags
Cs Cs 0.5000 0.5000 0.5000 0.01855(16) Uani 1 2 d S
C1 C 0.1593(11) 0.0334(7) 0.7031(3) 0.0132(9) Uani 1 1 d .
C2 C 0.0960(12) 0.1859(7) 0.7672(3) 0.0140(9) Uani 1 1 d .
H2 H -0.0055 0.3242 0.7585 0.017 Uiso 1 1 calc R
C3 C 0.1811(11) 0.1365(7) 0.8439(3) 0.0143(9) Uani 1 1 d .
C4 C 0.3363(12) -0.0650(8) 0.8566(3) 0.0176(9) Uani 1 1 d .
H4 H 0.4014 -0.0972 0.9088 0.021 Uiso 1 1 calc R
C5 C 0.3948(13) -0.2179(8) 0.7925(3) 0.0187(10) Uani 1 1 d .
H5 H 0.4985 -0.3557 0.8009 0.022 Uiso 1 1 calc R
C6 C 0.3033(12) -0.1709(8) 0.7167(3) 0.0158(9) Uani 1 1 d .
H6 H 0.3386 -0.2785 0.6731 0.019 Uiso 1 1 calc R
C7 C 0.0691(12) 0.0939(8) 0.6210(3) 0.0153(9) Uani 1 1 d .
C8 C 0.1054(12) 0.2985(8) 0.9119(3) 0.0176(9) Uani 1 1 d .
O1 O 0.0773(10) -0.0695(6) 0.5645(2) 0.0224(8) Uani 1 1 d D
H1O H 0.00(4) 0.02(2) 0.522(5) 0.034 Uiso 0.50 1 d PD
O2 O -0.0051(10) 0.2880(6) 0.6106(2) 0.0215(7) Uani 1 1 d .
O3 O 0.2246(11) 0.2507(6) 0.9813(2) 0.0273(8) Uani 1 1 d D
H3O H 0.144(17) 0.363(8) 1.020(3) 0.041 Uiso 1 1 d D
O4 O -0.0648(10) 0.4636(6) 0.9018(2) 0.0225(8) Uani 1 1 d .

loop_
_atom_site_aniso_label
_atom_site_aniso_U_11
_atom_site_aniso_U_22
_atom_site_aniso_U_33
_atom_site_aniso_U_23
_atom_site_aniso_U_13
_atom_site_aniso_U_12
Cs 0.0129(2) 0.0201(2) 0.0245(3) 0.00540(16) 0.00252(16) 0.00951(15)
C1 0.013(2) 0.012(2) 0.014(2) -0.0002(17) -0.0001(17) 0.0039(16)
C2 0.015(2) 0.011(2) 0.015(2) 0.0018(17) -0.0021(18) 0.0040(16)
C3 0.013(2) 0.013(2) 0.016(2) 0.0011(17) -0.0001(18) 0.0027(16)
C4 0.019(2) 0.020(2) 0.014(2) 0.0039(18) -0.0030(18) 0.0055(18)
C5 0.019(2) 0.014(2) 0.023(2) 0.0024(19) 0.0000(19) 0.0059(17)
C6 0.016(2) 0.013(2) 0.018(2) -0.0007(17) -0.0005(18) 0.0049(16)
C7 0.015(2) 0.018(2) 0.013(2) 0.0010(17) 0.0023(17) 0.0034(17)
C8 0.019(2) 0.016(2) 0.018(2) 0.0011(18) 0.0001(19) 0.0048(17)
O1 0.036(2) 0.0180(17) 0.0145(17) 0.0026(13) 0.0006(15) 0.0119(15)
O2 0.0303(19) 0.0172(17) 0.0181(17) 0.0038(13) 0.0001(15) 0.0108(14)
O3 0.042(2) 0.029(2) 0.0116(17) -0.0002(14) -0.0015(16) 0.0168(17)
O4 0.032(2) 0.0205(18) 0.0154(16) -0.0004(14) 0.0015(15) 0.0116(15)

loop_
_atom_type_symbol
_atom_type_description
_atom_type_scat_dispersion_real
_atom_type_scat_dispersion_imag
_atom_type_scat_source
C C 0.0033 0.0016 'International Tables Vol C Tables 4.2.6.8 and 6.1.1.4'
H H 0.0000 0.0000 'International Tables Vol C Tables 4.2.6.8 and 6.1.1.4'
O O 0.0106 0.0060 'International Tables Vol C Tables 4.2.6.8 and 6.1.1.4'
Cs Cs -0.3680 2.1192 'International Tables Vol C Tables 4.2.6.8 and 6.1.1.4'

loop_
_geom_angle_atom_site_label_1
_geom_angle_atom_site_label_2
_geom_angle_atom_site_label_3
_geom_angle
_geom_angle_site_symmetry_1
_geom_angle_site_symmetry_3
O1 Cs O1 180.0 2_656 1_565
O1 Cs O1 72.46(7) 2_656 2_556
O1 Cs O1 107.54(7) 1_565 2_556
O1 Cs O1 107.54(7) 2_656 1_665
O1 Cs O1 72.46(7) 1_565 1_665
O1 Cs O1 180.0 2_556 1_665
O1 Cs O2 59.39(9) 2_656 1_655
O1 Cs O2 120.61(9) 2_656 2_566
O1 Cs O2 76.46(9) 2_656 2_666
O1 Cs O2 103.54(9) 2_656 .
O1 Cs O2 120.61(9) 1_565 1_655
O1 Cs O2 59.39(9) 1_565 2_566
O1 Cs O2 103.54(9) 1_565 2_666
O1 Cs O2 76.46(9) 1_565 .
O1 Cs O2 102.36(9) 2_556 1_655
O1 Cs O2 77.64(9) 2_556 2_566
O1 Cs O2 122.29(9) 2_556 2_666
O1 Cs O2 57.71(9) 2_556 .
O1 Cs O2 77.64(9) 1_665 1_655
O1 Cs O2 102.36(9) 1_665 2_566
O1 Cs O2 57.71(9) 1_665 2_666
O1 Cs O2 122.29(9) 1_665 .
O2 Cs O2 180.0 1_655 2_566
O2 Cs O2 101.73(8) 1_655 2_666
O2 Cs O2 78.27(8) 2_566 2_666
O2 Cs O2 78.27(8) . 1_655
O2 Cs O2 101.73(8) . 2_566
O2 Cs O2 180.0 . 2_666
C2 C1 C6 119.3(4) . .
C2 C1 C7 118.8(4) . .
C6 C1 C7 121.9(4) . .
C1 C2 H2 119.9 . .
C1 C2 C3 120.2(4) . .
H2 C2 C3 119.9 . .
C2 C3 C4 119.9(4) . .
C2 C3 C8 119.7(4) . .
C4 C3 C8 120.5(4) . .
C3 C4 H4 120.2 . .
C3 C4 C5 119.7(4) . .
H4 C4 C5 120.2 . .
C4 C5 H5 119.9 . .
C4 C5 C6 120.3(4) . .
H5 C5 C6 119.9 . .
C1 C6 C5 120.6(4) . .
C1 C6 H6 119.7 . .
C5 C6 H6 119.7 . .
Cs C7 C1 132.4(3) . .
Cs C7 O1 89.7(3) . .
Cs C7 O2 51.8(2) . .
C1 C7 O1 115.7(4) . .
C1 C7 O2 120.5(4) . .
O1 C7 O2 123.9(4) . .
C3 C8 O3 115.5(4) . .
C3 C8 O4 121.0(4) . .
O3 C8 O4 123.4(4) . .
Cs O1 Cs 72.46(7) 1_545 1_445
Cs O1 C7 144.7(3) 1_545 .
Cs O1 C7 129.9(3) 1_445 .
Cs O1 H1O 111(8) 1_545 .
Cs O1 H1O 92(9) 1_445 .
C7 O1 H1O 97(8) . .
Cs O2 Cs 78.27(8) . 1_455
Cs O2 C7 110.3(3) . .
Cs O2 C7 136.5(3) 1_455 .
C8 O3 H3O 107(4) . .

loop_
_geom_bond_atom_site_label_1
_geom_bond_atom_site_label_2
_geom_bond_distance
_geom_bond_site_symmetry_2
Cs O1 3.257(3) 2_656
Cs O1 3.257(3) 1_565
Cs O1 3.300(4) 2_556
Cs O1 3.300(4) 1_665
Cs O2 3.136(4) .
Cs O2 3.002(3) 1_655
Cs O2 3.002(3) 2_566
Cs O2 3.136(4) 2_666
C1 C2 1.389(6) .
C1 C6 1.395(6) .
C1 C7 1.504(6) .
C2 H2 0.950 .
C2 C3 1.392(6) .
C3 C4 1.397(6) .
C3 C8 1.485(6) .
C4 H4 0.950 .
C4 C5 1.386(7) .
C5 H5 0.950 .
C5 C6 1.377(7) .
C6 H6 0.950 .
C7 O1 1.293(6) .
C7 O2 1.228(6) .
C8 O3 1.302(6) .
C8 O4 1.231(6) .
O1 Cs 3.257(3) 1_545
O1 Cs 3.300(4) 1_445
O1 H1O 0.968(10) .
O2 Cs 3.002(3) 1_455
O3 H3O 0.967(10) .

loop_
_geom_hbond_atom_site_label_D
_geom_hbond_atom_site_label_H
_geom_hbond_atom_site_label_A
_geom_hbond_distance_DH
_geom_hbond_distance_HA
_geom_hbond_distance_DA
_geom_hbond_angle_DHA
_geom_hbond_site_symmetry_A
O1 H1O O1 0.968(10) 1.55(5) 2.476(6) 158(12) 2_556
O3 H3O O4 0.967(10) 1.662(18) 2.616(5) 168(7) 2_567
